data_7709110
loop_
_publ_author_name
'Wilson, Daniel'
'Jones, Dafydd'
'Smith, Cory'
'Mehta, Meera'
'Jones, Cameron'
'Goicoechea, Jose M.'

_publ_section_title
;
 Reduction of tert-butylphosphaalkyne and trimethylsilylnitrile with
 magnesium(I) dimers
;
_journal_name_full 'Dalton Transactions'
_journal_paper_doi 10.1039/D1DT03990C
_journal_year 2022
_chemical_formula_sum 'C54 H76 Mg2 N6 Si2'
_chemical_formula_weight 914.00
_space_group_crystal_system monoclinic
_space_group_IT_number 14
_space_group_name_Hall '-P 2ybc'
_space_group_name_H-M_alt 'P 1 21/c 1'
_atom_sites_solution_hydrogens geom
_audit_creation_method SHELXL-2016/6
_audit_update_record
;
2021-11-24 deposited with the CCDC.	2021-12-15 downloaded from the CCDC.
;
_cell_angle_alpha 90
_cell_angle_beta 102.65(3)
_cell_angle_gamma 90
_cell_formula_units_Z 4
_cell_length_a 12.195(2)
_cell_length_b 22.685(5)
_cell_length_c 20.460(4)
_cell_measurement_reflns_used 5398
_cell_measurement_temperature 123(2)
_cell_measurement_theta_max 22.31
_cell_measurement_theta_min 2.36
_cell_volume 5523(2)
_computing_cell_refinement 'Bruker SAINT'
_computing_data_collection 'Bruker APEX2'
_computing_data_reduction 'Bruker SAINT'
_computing_molecular_graphics 'Bruker SHELXTL'
_computing_publication_material 'Bruker SHELXTL'
_computing_structure_refinement 'SHELXL-2016/6 (Sheldrick, 2016)'
_computing_structure_solution 'SHELXS-97 (Sheldrick 2008)'
_diffrn_ambient_temperature 123(2)
_diffrn_measured_fraction_theta_full 0.994
_diffrn_measured_fraction_theta_max 0.995
_diffrn_measurement_device_type 'Bruker Apex X8'
_diffrn_radiation_type MoK\a
_diffrn_radiation_wavelength 0.71073
_diffrn_reflns_av_R_equivalents 0.0418
_diffrn_reflns_av_unetI/netI 0.0207
_diffrn_reflns_Laue_measured_fraction_full 0.994
_diffrn_reflns_Laue_measured_fraction_max 0.995
_diffrn_reflns_limit_h_max 15
_diffrn_reflns_limit_h_min -15
_diffrn_reflns_limit_k_max 28
_diffrn_reflns_limit_k_min -28
_diffrn_reflns_limit_l_max 26
_diffrn_reflns_limit_l_min -25
_diffrn_reflns_number 84107
_diffrn_reflns_point_group_measured_fraction_full 0.994
_diffrn_reflns_point_group_measured_fraction_max 0.995
_diffrn_reflns_theta_full 25.242
_diffrn_reflns_theta_max 27.000
_diffrn_reflns_theta_min 2.937
_diffrn_source 'fine-focus sealed tube'
_exptl_absorpt_coefficient_mu 0.126
_exptl_absorpt_correction_T_max 0.9875
_exptl_absorpt_correction_T_min 0.9820
_exptl_absorpt_correction_type multi-scan
_exptl_absorpt_process_details 'Sortav (Blessing)'
_exptl_crystal_colour red
_exptl_crystal_density_diffrn 1.099
_exptl_crystal_description block
_exptl_crystal_F_000 1976
_exptl_crystal_size_max 0.140
_exptl_crystal_size_mid 0.110
_exptl_crystal_size_min 0.100
_refine_diff_density_max 0.658
_refine_diff_density_min -0.668
_refine_diff_density_rms 0.047
_refine_ls_extinction_method none
_refine_ls_goodness_of_fit_ref 1.038
_refine_ls_hydrogen_treatment constr
_refine_ls_matrix_type full
_refine_ls_number_parameters 599
_refine_ls_number_reflns 11987
_refine_ls_number_restraints 0
_refine_ls_restrained_S_all 1.038
_refine_ls_R_factor_all 0.0409
_refine_ls_R_factor_gt 0.0393
_refine_ls_shift/su_max 0.002
_refine_ls_shift/su_mean 0.000
_refine_ls_structure_factor_coef Fsqd
_refine_ls_weighting_details 'w=1/[\s^2^(Fo^2^)+(0.0493P)^2^+3.0684P] where P=(Fo^2^+2Fc^2^)/3'
_refine_ls_weighting_scheme calc
_refine_ls_wR_factor_gt 0.1030
_refine_ls_wR_factor_ref 0.1042
_reflns_Friedel_coverage 0.000
_reflns_number_gt 11347
_reflns_number_total 11987
_reflns_threshold_expression 'I > 2\s(I)'
_cod_data_source_file d1dt03990c2.cif
_cod_data_source_block Cj1347
_cod_original_sg_symbol_H-M 'P 21/c'
_cod_database_code 7709110
_shelx_shelxl_version_number 2016/6
_shelx_space_group_comment
;
The symmetry employed for this shelxl refinement is uniquely defined
by the following loop, which should always be used as a source of
symmetry information in preference to the above space-group names.
They are only intended as comments.
;
_shelx_estimated_absorpt_t_min 0.983
_shelx_estimated_absorpt_t_max 0.988

loop_
_space_group_symop_operation_xyz
'x, y, z'
'-x, y+1/2, -z+1/2'
'-x, -y, -z'
'x, -y-1/2, z-1/2'

loop_
_atom_site_label
_atom_site_type_symbol
_atom_site_fract_x
_atom_site_fract_y
_atom_site_fract_z
_atom_site_U_iso_or_equiv
_atom_site_adp_type
_atom_site_occupancy
_atom_site_site_symmetry_order
_atom_site_calc_flag
_atom_site_refinement_flags_posn
_atom_site_refinement_flags_adp
_atom_site_refinement_flags_occupancy
_atom_site_disorder_assembly
_atom_site_disorder_group
Si1 Si 0.06708(3) 0.62744(2) 0.18451(2) 0.01759(8) Uani 1 1 d . . . . .
Mg1 Mg 0.14323(3) 0.45294(2) 0.23309(2) 0.01671(9) Uani 1 1 d . . . . .
N1 N 0.02801(9) 0.43418(5) 0.28837(5) 0.0190(2) Uani 1 1 d . . . . .
C1 C 0.20724(9) 0.59493(5) 0.22333(6) 0.0146(2) Uani 1 1 d . . . . .
Si2 Si 0.43517(3) 0.41277(2) 0.30608(2) 0.02381(9) Uani 1 1 d . . . . .
Mg2 Mg 0.38622(3) 0.60668(2) 0.26574(2) 0.01527(9) Uani 1 1 d . . . . .
N2 N 0.05685(8) 0.40978(4) 0.15112(5) 0.0169(2) Uani 1 1 d . . . . .
C2 C 0.32374(9) 0.51493(5) 0.26376(5) 0.0147(2) Uani 1 1 d . . . . .
N3 N 0.31840(9) 0.45781(5) 0.27151(5) 0.0185(2) Uani 1 1 d . . . . .
C3 C 0.08375(12) 0.66364(7) 0.10533(7) 0.0326(3) Uani 1 1 d . . . . .
H3A H 0.132653 0.698177 0.116085 0.049 Uiso 1 1 calc R U . . .
H3B H 0.009962 0.676045 0.079460 0.049 Uiso 1 1 calc R U . . .
H3C H 0.117390 0.635701 0.078864 0.049 Uiso 1 1 calc R U . . .
N4 N 0.21035(8) 0.53776(5) 0.23356(5) 0.0175(2) Uani 1 1 d . . . . .
C4 C 0.03102(13) 0.68305(6) 0.24405(8) 0.0319(3) Uani 1 1 d . . . . .
H4A H 0.086135 0.715143 0.250292 0.048 Uiso 1 1 calc R U . . .
H4B H 0.032182 0.664154 0.287264 0.048 Uiso 1 1 calc R U . . .
H4C H -0.044139 0.698977 0.225752 0.048 Uiso 1 1 calc R U . . .
N5 N 0.43789(8) 0.65560(5) 0.35082(5) 0.0175(2) Uani 1 1 d . . . . .
C5 C -0.04844(11) 0.57155(6) 0.16624(7) 0.0249(3) Uani 1 1 d . . . . .
H5A H -0.120168 0.591464 0.148709 0.037 Uiso 1 1 calc R U . . .
H5B H -0.052219 0.550507 0.207522 0.037 Uiso 1 1 calc R U . . .
H5C H -0.033444 0.543405 0.132923 0.037 Uiso 1 1 calc R U . . .
N6 N 0.50906(9) 0.64015(5) 0.22252(5) 0.0177(2) Uani 1 1 d . . . . .
C6 C 0.46337(19) 0.36636(8) 0.23641(9) 0.0481(5) Uani 1 1 d . . . . .
H6A H 0.395649 0.343943 0.216368 0.072 Uiso 1 1 calc R U . . .
H6B H 0.525030 0.339017 0.253915 0.072 Uiso 1 1 calc R U . . .
H6C H 0.484263 0.391713 0.202309 0.072 Uiso 1 1 calc R U . . .
C7 C 0.56248(12) 0.45585(7) 0.34488(7) 0.0330(3) Uani 1 1 d . . . . .
H7A H 0.581891 0.482515 0.311454 0.050 Uiso 1 1 calc R U . . .
H7B H 0.625232 0.428840 0.361169 0.050 Uiso 1 1 calc R U . . .
H7C H 0.547445 0.478915 0.382460 0.050 Uiso 1 1 calc R U . . .
C8 C 0.39265(15) 0.36645(8) 0.37175(9) 0.0407(4) Uani 1 1 d . . . . .
H8A H 0.363239 0.391814 0.402705 0.061 Uiso 1 1 calc R U . . .
H8B H 0.458069 0.344668 0.396539 0.061 Uiso 1 1 calc R U . . .
H8C H 0.334329 0.338536 0.350497 0.061 Uiso 1 1 calc R U . . .
C9 C 0.10909(10) 0.38471(5) 0.10108(6) 0.0172(2) Uani 1 1 d . . . . .
C10 C 0.15516(10) 0.42080(6) 0.05834(6) 0.0205(2) Uani 1 1 d . . . . .
C11 C 0.15125(13) 0.48704(6) 0.06317(7) 0.0299(3) Uani 1 1 d . . . . .
H11A H 0.187345 0.504588 0.029483 0.045 Uiso 1 1 calc R U . . .
H11B H 0.191044 0.499532 0.107952 0.045 Uiso 1 1 calc R U . . .
H11C H 0.072818 0.500057 0.055230 0.045 Uiso 1 1 calc R U . . .
C12 C 0.20393(10) 0.39446(6) 0.01003(6) 0.0212(2) Uani 1 1 d . . . . .
H12 H 0.235612 0.418930 -0.018705 0.025 Uiso 1 1 calc R U . . .
C13 C 0.20779(10) 0.33360(6) 0.00247(6) 0.0200(2) Uani 1 1 d . . . . .
C14 C 0.25402(11) 0.30698(6) -0.05350(6) 0.0247(3) Uani 1 1 d . . . . .
H14A H 0.270237 0.265129 -0.044194 0.037 Uiso 1 1 calc R U . . .
H14B H 0.323304 0.327508 -0.056810 0.037 Uiso 1 1 calc R U . . .
H14C H 0.198527 0.311022 -0.095860 0.037 Uiso 1 1 calc R U . . .
C15 C 0.16510(10) 0.29867(6) 0.04721(6) 0.0196(2) Uani 1 1 d . . . . .
H15 H 0.168273 0.256994 0.043491 0.023 Uiso 1 1 calc R U . . .
C16 C 0.11785(10) 0.32315(5) 0.09727(6) 0.0179(2) Uani 1 1 d . . . . .
C17 C 0.07944(11) 0.28372(6) 0.14733(7) 0.0225(3) Uani 1 1 d . . . . .
H17A H 0.087913 0.242376 0.135443 0.034 Uiso 1 1 calc R U . . .
H17B H 0.000316 0.291790 0.146834 0.034 Uiso 1 1 calc R U . . .
H17C H 0.125160 0.291390 0.192225 0.034 Uiso 1 1 calc R U . . .
C18 C -0.12257(11) 0.38987(6) 0.07143(7) 0.0234(3) Uani 1 1 d . . . . .
H18A H -0.097988 0.414231 0.037761 0.035 Uiso 1 1 calc R U . . .
H18B H -0.202611 0.396779 0.069283 0.035 Uiso 1 1 calc R U . . .
H18C H -0.110604 0.348174 0.062570 0.035 Uiso 1 1 calc R U . . .
C19 C -0.05532(10) 0.40599(5) 0.14054(6) 0.0183(2) Uani 1 1 d . . . . .
C20 C -0.11744(10) 0.41601(5) 0.18984(7) 0.0208(2) Uani 1 1 d . . . . .
H20 H -0.196648 0.417827 0.174026 0.025 Uiso 1 1 calc R U . . .
C21 C -0.07868(10) 0.42372(5) 0.25935(7) 0.0206(2) Uani 1 1 d . . . . .
C22 C -0.16606(12) 0.41925(7) 0.30149(8) 0.0307(3) Uani 1 1 d . . . . .
H22A H -0.156163 0.382072 0.326491 0.046 Uiso 1 1 calc R U . . .
H22B H -0.241348 0.420423 0.272292 0.046 Uiso 1 1 calc R U . . .
H22C H -0.157226 0.452362 0.332979 0.046 Uiso 1 1 calc R U . . .
C23 C 0.06428(10) 0.43198(6) 0.36002(6) 0.0204(2) Uani 1 1 d . . . . .
C24 C 0.07975(11) 0.48409(6) 0.39798(7) 0.0240(3) Uani 1 1 d . . . . .
C25 C 0.04896(14) 0.54325(6) 0.36541(8) 0.0318(3) Uani 1 1 d . . . . .
H25A H 0.050105 0.573161 0.400110 0.048 Uiso 1 1 calc R U . . .
H25B H -0.026490 0.541149 0.336501 0.048 Uiso 1 1 calc R U . . .
H25C H 0.103278 0.553852 0.338471 0.048 Uiso 1 1 calc R U . . .
C26 C 0.12509(12) 0.48037(6) 0.46661(7) 0.0283(3) Uani 1 1 d . . . . .
H26 H 0.133853 0.515459 0.492577 0.034 Uiso 1 1 calc R U . . .
C27 C 0.15785(12) 0.42704(7) 0.49826(7) 0.0279(3) Uani 1 1 d . . . . .
C28 C 0.21153(15) 0.42421(9) 0.57222(8) 0.0406(4) Uani 1 1 d . . . . .
H28A H 0.177478 0.392100 0.592974 0.061 Uiso 1 1 calc R U . . .
H28B H 0.199515 0.461660 0.593487 0.061 Uiso 1 1 calc R U . . .
H28C H 0.292348 0.417036 0.578125 0.061 Uiso 1 1 calc R U . . .
C29 C 0.14059(12) 0.37596(6) 0.45954(7) 0.0270(3) Uani 1 1 d . . . . .
H29 H 0.161583 0.339037 0.480469 0.032 Uiso 1 1 calc R U . . .
C30 C 0.09355(11) 0.37738(6) 0.39116(7) 0.0235(3) Uani 1 1 d . . . . .
C31 C 0.07432(14) 0.32105(6) 0.35112(8) 0.0322(3) Uani 1 1 d . . . . .
H31A H 0.096751 0.287334 0.381011 0.048 Uiso 1 1 calc R U . . .
H31B H 0.119205 0.321596 0.316828 0.048 Uiso 1 1 calc R U . . .
H31C H -0.005496 0.317610 0.329513 0.048 Uiso 1 1 calc R U . . .
C32 C 0.49998(10) 0.63072(5) 0.15201(6) 0.0181(2) Uani 1 1 d . . . . .
C33 C 0.54629(11) 0.58011(6) 0.12928(6) 0.0210(2) Uani 1 1 d . . . . .
C34 C 0.60958(13) 0.53547(6) 0.17797(7) 0.0296(3) Uani 1 1 d . . . . .
H34A H 0.556100 0.511501 0.195897 0.044 Uiso 1 1 calc R U . . .
H34B H 0.660071 0.555993 0.214809 0.044 Uiso 1 1 calc R U . . .
H34C H 0.653688 0.509938 0.154842 0.044 Uiso 1 1 calc R U . . .
C35 C 0.53409(12) 0.57199(6) 0.06025(6) 0.0241(3) Uani 1 1 d . . . . .
H35 H 0.565850 0.537952 0.044630 0.029 Uiso 1 1 calc R U . . .
C36 C 0.47686(12) 0.61226(6) 0.01388(6) 0.0252(3) Uani 1 1 d . . . . .
C37 C 0.47157(15) 0.60446(7) -0.06017(7) 0.0358(3) Uani 1 1 d . . . . .
H37A H 0.518439 0.634426 -0.075203 0.054 Uiso 1 1 calc R U . . .
H37B H 0.393646 0.608758 -0.085100 0.054 Uiso 1 1 calc R U . . .
H37C H 0.499208 0.565136 -0.068188 0.054 Uiso 1 1 calc R U . . .
C38 C 0.42927(11) 0.66146(6) 0.03769(6) 0.0243(3) Uani 1 1 d . . . . .
H38 H 0.388362 0.688870 0.006537 0.029 Uiso 1 1 calc R U . . .
C39 C 0.44018(10) 0.67148(6) 0.10612(6) 0.0210(2) Uani 1 1 d . . . . .
C40 C 0.39117(12) 0.72615(6) 0.13039(7) 0.0287(3) Uani 1 1 d . . . . .
H40A H 0.351047 0.748968 0.091839 0.043 Uiso 1 1 calc R U . . .
H40B H 0.451800 0.750176 0.156790 0.043 Uiso 1 1 calc R U . . .
H40C H 0.338791 0.714864 0.158337 0.043 Uiso 1 1 calc R U . . .
C41 C 0.68541(11) 0.69186(7) 0.21956(7) 0.0276(3) Uani 1 1 d . . . . .
H41A H 0.718543 0.657293 0.202570 0.041 Uiso 1 1 calc R U . . .
H41B H 0.744022 0.713451 0.250858 0.041 Uiso 1 1 calc R U . . .
H41C H 0.651849 0.717621 0.182051 0.041 Uiso 1 1 calc R U . . .
C42 C 0.59539(10) 0.67206(6) 0.25545(6) 0.0202(2) Uani 1 1 d . . . . .
C43 C 0.60932(11) 0.69005(6) 0.32255(6) 0.0232(3) Uani 1 1 d . . . . .
H43 H 0.679226 0.708277 0.341412 0.028 Uiso 1 1 calc R U . . .
C44 C 0.53454(10) 0.68489(6) 0.36575(6) 0.0205(2) Uani 1 1 d . . . . .
C45 C 0.56932(12) 0.71545(7) 0.43292(7) 0.0287(3) Uani 1 1 d . . . . .
H45A H 0.507431 0.740227 0.440472 0.043 Uiso 1 1 calc R U . . .
H45B H 0.635464 0.740071 0.433236 0.043 Uiso 1 1 calc R U . . .
H45C H 0.587556 0.685830 0.468513 0.043 Uiso 1 1 calc R U . . .
C46 C 0.36161(10) 0.66243(5) 0.39456(6) 0.0172(2) Uani 1 1 d . . . . .
C47 C 0.29087(11) 0.71184(6) 0.38678(7) 0.0214(2) Uani 1 1 d . . . . .
C48 C 0.29747(13) 0.75779(6) 0.33465(8) 0.0321(3) Uani 1 1 d . . . . .
H48A H 0.237839 0.787016 0.333321 0.048 Uiso 1 1 calc R U . . .
H48B H 0.288027 0.738888 0.290694 0.048 Uiso 1 1 calc R U . . .
H48C H 0.370825 0.777364 0.345996 0.048 Uiso 1 1 calc R U . . .
C49 C 0.21472(11) 0.71751(6) 0.42847(7) 0.0269(3) Uani 1 1 d . . . . .
H49 H 0.166512 0.750876 0.423334 0.032 Uiso 1 1 calc R U . . .
C50 C 0.20720(11) 0.67602(6) 0.47711(7) 0.0267(3) Uani 1 1 d . . . . .
C51 C 0.12351(15) 0.68269(9) 0.52132(9) 0.0439(4) Uani 1 1 d . . . . .
H51A H 0.076240 0.717322 0.507142 0.066 Uiso 1 1 calc R U . . .
H51B H 0.163872 0.687669 0.567977 0.066 Uiso 1 1 calc R U . . .
H51C H 0.076174 0.647399 0.517499 0.066 Uiso 1 1 calc R U . . .
C52 C 0.27809(12) 0.62743(6) 0.48361(7) 0.0254(3) Uani 1 1 d . . . . .
H52 H 0.274291 0.598758 0.516889 0.030 Uiso 1 1 calc R U . . .
C53 C 0.35483(11) 0.61945(6) 0.44269(6) 0.0210(2) Uani 1 1 d . . . . .
C54 C 0.42862(14) 0.56568(7) 0.45048(7) 0.0329(3) Uani 1 1 d . . . . .
H54A H 0.412569 0.540812 0.486426 0.049 Uiso 1 1 calc R U . . .
H54B H 0.507680 0.577752 0.461681 0.049 Uiso 1 1 calc R U . . .
H54C H 0.413695 0.543414 0.408411 0.049 Uiso 1 1 calc R U . . .

loop_
_atom_site_aniso_label
_atom_site_aniso_U_11
_atom_site_aniso_U_22
_atom_site_aniso_U_33
_atom_site_aniso_U_23
_atom_site_aniso_U_13
_atom_site_aniso_U_12
Si1 0.01809(16) 0.01416(16) 0.01910(16) 0.00122(12) 0.00096(12) 0.00193(12)
Mg1 0.01463(19) 0.01596(19) 0.0196(2) 0.00028(15) 0.00378(15) -0.00297(14)
N1 0.0199(5) 0.0167(5) 0.0220(5) -0.0010(4) 0.0079(4) -0.0018(4)
C1 0.0153(5) 0.0148(5) 0.0134(5) -0.0010(4) 0.0030(4) 0.0001(4)
Si2 0.03031(19) 0.02173(18) 0.02216(18) 0.00654(13) 0.01173(14) 0.01273(14)
Mg2 0.01550(19) 0.01534(19) 0.01487(19) -0.00119(14) 0.00315(14) -0.00306(14)
N2 0.0165(5) 0.0152(5) 0.0197(5) 0.0003(4) 0.0052(4) -0.0012(4)
C2 0.0136(5) 0.0168(5) 0.0137(5) -0.0003(4) 0.0030(4) 0.0006(4)
N3 0.0193(5) 0.0177(5) 0.0186(5) 0.0005(4) 0.0042(4) 0.0018(4)
C3 0.0268(7) 0.0391(8) 0.0293(7) 0.0141(6) 0.0005(6) -0.0018(6)
N4 0.0147(5) 0.0183(5) 0.0189(5) -0.0004(4) 0.0024(4) -0.0001(4)
C4 0.0324(7) 0.0254(7) 0.0356(8) -0.0074(6) 0.0022(6) 0.0090(6)
N5 0.0182(5) 0.0197(5) 0.0151(5) -0.0021(4) 0.0044(4) -0.0019(4)
C5 0.0200(6) 0.0208(6) 0.0319(7) 0.0022(5) 0.0016(5) -0.0003(5)
N6 0.0196(5) 0.0195(5) 0.0141(5) -0.0016(4) 0.0040(4) -0.0038(4)
C6 0.0754(13) 0.0345(9) 0.0405(9) -0.0005(7) 0.0261(9) 0.0229(9)
C7 0.0232(7) 0.0485(9) 0.0284(7) 0.0084(6) 0.0080(5) 0.0128(6)
C8 0.0476(9) 0.0366(8) 0.0436(9) 0.0215(7) 0.0222(8) 0.0158(7)
C9 0.0150(5) 0.0193(6) 0.0169(5) 0.0001(4) 0.0024(4) -0.0009(4)
C10 0.0208(6) 0.0199(6) 0.0201(6) 0.0026(5) 0.0033(5) -0.0019(5)
C11 0.0430(8) 0.0201(6) 0.0299(7) 0.0038(5) 0.0153(6) -0.0041(6)
C12 0.0201(6) 0.0259(6) 0.0176(6) 0.0035(5) 0.0039(5) -0.0031(5)
C13 0.0158(5) 0.0271(6) 0.0161(5) -0.0003(5) 0.0014(4) 0.0014(5)
C14 0.0234(6) 0.0314(7) 0.0198(6) -0.0024(5) 0.0059(5) 0.0011(5)
C15 0.0187(5) 0.0189(6) 0.0201(6) 0.0000(4) 0.0021(4) 0.0022(4)
C16 0.0159(5) 0.0188(6) 0.0183(5) 0.0021(4) 0.0022(4) 0.0005(4)
C17 0.0259(6) 0.0184(6) 0.0244(6) 0.0040(5) 0.0084(5) 0.0014(5)
C18 0.0196(6) 0.0233(6) 0.0253(6) 0.0013(5) 0.0009(5) -0.0016(5)
C19 0.0178(5) 0.0128(5) 0.0237(6) 0.0021(4) 0.0035(5) -0.0014(4)
C20 0.0148(5) 0.0184(6) 0.0297(6) 0.0000(5) 0.0059(5) -0.0009(4)
C21 0.0191(6) 0.0159(5) 0.0292(6) -0.0001(5) 0.0105(5) 0.0002(4)
C22 0.0222(6) 0.0396(8) 0.0340(7) -0.0020(6) 0.0144(6) -0.0020(6)
C23 0.0197(6) 0.0212(6) 0.0226(6) -0.0005(5) 0.0096(5) -0.0022(5)
C24 0.0255(6) 0.0220(6) 0.0271(6) -0.0022(5) 0.0112(5) -0.0005(5)
C25 0.0431(8) 0.0210(7) 0.0330(7) -0.0028(6) 0.0119(6) 0.0025(6)
C26 0.0315(7) 0.0291(7) 0.0266(7) -0.0066(5) 0.0118(5) -0.0048(6)
C27 0.0254(6) 0.0362(8) 0.0243(7) 0.0004(6) 0.0101(5) -0.0017(6)
C28 0.0414(9) 0.0545(10) 0.0256(7) 0.0002(7) 0.0069(6) 0.0020(8)
C29 0.0270(7) 0.0269(7) 0.0292(7) 0.0067(5) 0.0103(5) 0.0009(5)
C30 0.0244(6) 0.0208(6) 0.0280(7) 0.0008(5) 0.0112(5) -0.0028(5)
C31 0.0426(8) 0.0185(6) 0.0356(8) 0.0006(6) 0.0086(6) -0.0021(6)
C32 0.0198(6) 0.0206(6) 0.0141(5) -0.0010(4) 0.0042(4) -0.0074(4)
C33 0.0258(6) 0.0201(6) 0.0176(6) -0.0006(5) 0.0058(5) -0.0050(5)
C34 0.0433(8) 0.0242(7) 0.0216(6) 0.0015(5) 0.0075(6) 0.0045(6)
C35 0.0326(7) 0.0218(6) 0.0191(6) -0.0043(5) 0.0082(5) -0.0073(5)
C36 0.0303(7) 0.0289(7) 0.0160(6) -0.0017(5) 0.0040(5) -0.0128(5)
C37 0.0495(9) 0.0410(9) 0.0160(6) -0.0020(6) 0.0050(6) -0.0108(7)
C38 0.0239(6) 0.0280(7) 0.0188(6) 0.0050(5) 0.0001(5) -0.0071(5)
C39 0.0192(6) 0.0225(6) 0.0208(6) 0.0009(5) 0.0034(5) -0.0055(5)
C40 0.0283(7) 0.0264(7) 0.0311(7) 0.0019(5) 0.0063(6) 0.0025(5)
C41 0.0238(6) 0.0390(8) 0.0215(6) -0.0070(5) 0.0085(5) -0.0132(6)
C42 0.0188(6) 0.0239(6) 0.0183(6) -0.0020(5) 0.0052(4) -0.0042(5)
C43 0.0185(6) 0.0317(7) 0.0192(6) -0.0066(5) 0.0038(5) -0.0082(5)
C44 0.0195(6) 0.0252(6) 0.0160(5) -0.0041(5) 0.0024(4) -0.0025(5)
C45 0.0232(6) 0.0433(8) 0.0202(6) -0.0122(6) 0.0058(5) -0.0102(6)
C46 0.0166(5) 0.0185(5) 0.0164(5) -0.0040(4) 0.0030(4) -0.0016(4)
C47 0.0206(6) 0.0175(6) 0.0249(6) -0.0035(5) 0.0022(5) -0.0014(5)
C48 0.0355(8) 0.0210(6) 0.0390(8) 0.0058(6) 0.0063(6) 0.0024(6)
C49 0.0205(6) 0.0238(6) 0.0363(7) -0.0096(5) 0.0062(5) 0.0024(5)
C50 0.0221(6) 0.0321(7) 0.0282(7) -0.0128(5) 0.0106(5) -0.0060(5)
C51 0.0367(8) 0.0526(10) 0.0508(10) -0.0181(8) 0.0280(8) -0.0068(7)
C52 0.0301(7) 0.0275(7) 0.0204(6) -0.0031(5) 0.0096(5) -0.0052(5)
C53 0.0244(6) 0.0213(6) 0.0174(6) -0.0017(5) 0.0049(5) 0.0010(5)
C54 0.0449(9) 0.0289(7) 0.0269(7) 0.0077(6) 0.0125(6) 0.0135(6)

loop_
_atom_type_symbol
_atom_type_description
_atom_type_scat_dispersion_real
_atom_type_scat_dispersion_imag
_atom_type_scat_source
C C 0.0033 0.0016 'International Tables Vol C Tables 4.2.6.8 and 6.1.1.4'
H H 0.0000 0.0000 'International Tables Vol C Tables 4.2.6.8 and 6.1.1.4'
N N 0.0061 0.0033 'International Tables Vol C Tables 4.2.6.8 and 6.1.1.4'
Mg Mg 0.0486 0.0363 'International Tables Vol C Tables 4.2.6.8 and 6.1.1.4'
Si Si 0.0817 0.0704 'International Tables Vol C Tables 4.2.6.8 and 6.1.1.4'

loop_
_geom_angle_atom_site_label_1
_geom_angle_atom_site_label_2
_geom_angle_atom_site_label_3
_geom_angle
_geom_angle_site_symmetry_1
_geom_angle_site_symmetry_3
_geom_angle_publ_flag
C3 Si1 C5 110.18(7) . . ?
C3 Si1 C1 106.19(6) . . ?
C5 Si1 C1 113.30(6) . . ?
C3 Si1 C4 110.74(8) . . ?
C5 Si1 C4 108.23(7) . . ?
C1 Si1 C4 108.20(6) . . ?
N2 Mg1 N1 93.55(5) . . ?
N2 Mg1 N4 125.49(4) . . ?
N1 Mg1 N4 120.52(4) . . ?
N2 Mg1 N3 129.31(5) . . ?
N1 Mg1 N3 124.77(5) . . ?
N4 Mg1 N3 65.60(4) . . ?
N2 Mg1 C2 136.74(4) . . ?
N1 Mg1 C2 129.64(4) . . ?
N4 Mg1 C2 35.11(4) . . ?
N3 Mg1 C2 30.49(4) . . ?
C21 N1 C23 120.17(11) . . ?
C21 N1 Mg1 121.19(9) . . ?
C23 N1 Mg1 118.64(8) . . ?
N4 C1 Si1 116.66(9) . . ?
N4 C1 Mg2 93.77(8) . . ?
Si1 C1 Mg2 149.55(6) . . ?
N3 Si2 C7 113.00(6) . . ?
N3 Si2 C6 106.72(8) . . ?
C7 Si2 C6 110.29(9) . . ?
N3 Si2 C8 106.66(7) . . ?
C7 Si2 C8 109.05(8) . . ?
C6 Si2 C8 111.07(9) . . ?
N5 Mg2 N6 92.77(5) . . ?
N5 Mg2 C1 120.00(5) . . ?
N6 Mg2 C1 129.59(5) . . ?
N5 Mg2 C2 124.51(5) . . ?
N6 Mg2 C2 128.53(4) . . ?
C1 Mg2 C2 64.37(4) . . ?
N5 Mg2 N4 128.38(4) . . ?
N6 Mg2 N4 138.59(4) . . ?
C1 Mg2 N4 30.02(4) . . ?
C2 Mg2 N4 34.36(4) . . ?
C19 N2 C9 117.12(10) . . ?
C19 N2 Mg1 119.46(9) . . ?
C9 N2 Mg1 123.35(8) . . ?
N3 C2 N4 109.29(10) . . ?
N3 C2 Mg2 162.69(9) . . ?
N4 C2 Mg2 87.99(7) . . ?
N3 C2 Mg1 54.93(6) . . ?
N4 C2 Mg1 54.37(6) . . ?
Mg2 C2 Mg1 142.33(5) . . ?
C2 N3 Si2 124.27(9) . . ?
C2 N3 Mg1 94.59(7) . . ?
Si2 N3 Mg1 141.13(6) . . ?
Si1 C3 H3A 109.5 . . ?
Si1 C3 H3B 109.5 . . ?
H3A C3 H3B 109.5 . . ?
Si1 C3 H3C 109.5 . . ?
H3A C3 H3C 109.5 . . ?
H3B C3 H3C 109.5 . . ?
C1 N4 C2 113.84(10) . . ?
C1 N4 Mg1 155.64(9) . . ?
C2 N4 Mg1 90.51(7) . . ?
C1 N4 Mg2 56.21(6) . . ?
C2 N4 Mg2 57.64(6) . . ?
Mg1 N4 Mg2 148.10(5) . . ?
Si1 C4 H4A 109.5 . . ?
Si1 C4 H4B 109.5 . . ?
H4A C4 H4B 109.5 . . ?
Si1 C4 H4C 109.5 . . ?
H4A C4 H4C 109.5 . . ?
H4B C4 H4C 109.5 . . ?
C44 N5 C46 117.81(10) . . ?
C44 N5 Mg2 124.03(8) . . ?
C46 N5 Mg2 117.99(8) . . ?
Si1 C5 H5A 109.5 . . ?
Si1 C5 H5B 109.5 . . ?
H5A C5 H5B 109.5 . . ?
Si1 C5 H5C 109.5 . . ?
H5A C5 H5C 109.5 . . ?
H5B C5 H5C 109.5 . . ?
C42 N6 C32 117.82(10) . . ?
C42 N6 Mg2 123.74(8) . . ?
C32 N6 Mg2 118.40(8) . . ?
Si2 C6 H6A 109.5 . . ?
Si2 C6 H6B 109.5 . . ?
H6A C6 H6B 109.5 . . ?
Si2 C6 H6C 109.5 . . ?
H6A C6 H6C 109.5 . . ?
H6B C6 H6C 109.5 . . ?
Si2 C7 H7A 109.5 . . ?
Si2 C7 H7B 109.5 . . ?
H7A C7 H7B 109.5 . . ?
Si2 C7 H7C 109.5 . . ?
H7A C7 H7C 109.5 . . ?
H7B C7 H7C 109.5 . . ?
Si2 C8 H8A 109.5 . . ?
Si2 C8 H8B 109.5 . . ?
H8A C8 H8B 109.5 . . ?
Si2 C8 H8C 109.5 . . ?
H8A C8 H8C 109.5 . . ?
H8B C8 H8C 109.5 . . ?
C10 C9 C16 120.03(11) . . ?
C10 C9 N2 120.94(11) . . ?
C16 C9 N2 118.97(11) . . ?
C12 C10 C9 118.89(12) . . ?
C12 C10 C11 119.87(11) . . ?
C9 C10 C11 121.23(12) . . ?
C10 C11 H11A 109.5 . . ?
C10 C11 H11B 109.5 . . ?
H11A C11 H11B 109.5 . . ?
C10 C11 H11C 109.5 . . ?
H11A C11 H11C 109.5 . . ?
H11B C11 H11C 109.5 . . ?
C13 C12 C10 122.28(12) . . ?
C13 C12 H12 118.9 . . ?
C10 C12 H12 118.9 . . ?
C12 C13 C15 117.66(11) . . ?
C12 C13 C14 120.60(12) . . ?
C15 C13 C14 121.73(12) . . ?
C13 C14 H14A 109.5 . . ?
C13 C14 H14B 109.5 . . ?
H14A C14 H14B 109.5 . . ?
C13 C14 H14C 109.5 . . ?
H14A C14 H14C 109.5 . . ?
H14B C14 H14C 109.5 . . ?
C13 C15 C16 121.94(12) . . ?
C13 C15 H15 119.0 . . ?
C16 C15 H15 119.0 . . ?
C15 C16 C9 119.02(11) . . ?
C15 C16 C17 120.10(11) . . ?
C9 C16 C17 120.86(11) . . ?
C16 C17 H17A 109.5 . . ?
C16 C17 H17B 109.5 . . ?
H17A C17 H17B 109.5 . . ?
C16 C17 H17C 109.5 . . ?
H17A C17 H17C 109.5 . . ?
H17B C17 H17C 109.5 . . ?
C19 C18 H18A 109.5 . . ?
C19 C18 H18B 109.5 . . ?
H18A C18 H18B 109.5 . . ?
C19 C18 H18C 109.5 . . ?
H18A C18 H18C 109.5 . . ?
H18B C18 H18C 109.5 . . ?
N2 C19 C20 124.40(12) . . ?
N2 C19 C18 119.39(11) . . ?
C20 C19 C18 116.21(11) . . ?
C19 C20 C21 129.07(12) . . ?
C19 C20 H20 115.5 . . ?
C21 C20 H20 115.5 . . ?
N1 C21 C20 123.58(11) . . ?
N1 C21 C22 120.03(12) . . ?
C20 C21 C22 116.40(12) . . ?
C21 C22 H22A 109.5 . . ?
C21 C22 H22B 109.5 . . ?
H22A C22 H22B 109.5 . . ?
C21 C22 H22C 109.5 . . ?
H22A C22 H22C 109.5 . . ?
H22B C22 H22C 109.5 . . ?
C30 C23 C24 120.13(12) . . ?
C30 C23 N1 119.01(11) . . ?
C24 C23 N1 120.62(11) . . ?
C26 C24 C23 118.80(13) . . ?
C26 C24 C25 120.26(12) . . ?
C23 C24 C25 120.94(12) . . ?
C24 C25 H25A 109.5 . . ?
C24 C25 H25B 109.5 . . ?
H25A C25 H25B 109.5 . . ?
C24 C25 H25C 109.5 . . ?
H25A C25 H25C 109.5 . . ?
H25B C25 H25C 109.5 . . ?
C27 C26 C24 122.16(13) . . ?
C27 C26 H26 118.9 . . ?
C24 C26 H26 118.9 . . ?
C26 C27 C29 117.85(13) . . ?
C26 C27 C28 121.36(14) . . ?
C29 C27 C28 120.79(14) . . ?
C27 C28 H28A 109.5 . . ?
C27 C28 H28B 109.5 . . ?
H28A C28 H28B 109.5 . . ?
C27 C28 H28C 109.5 . . ?
H28A C28 H28C 109.5 . . ?
H28B C28 H28C 109.5 . . ?
C30 C29 C27 122.01(13) . . ?
C30 C29 H29 119.0 . . ?
C27 C29 H29 119.0 . . ?
C29 C30 C23 119.01(12) . . ?
C29 C30 C31 120.48(12) . . ?
C23 C30 C31 120.50(12) . . ?
C30 C31 H31A 109.5 . . ?
C30 C31 H31B 109.5 . . ?
H31A C31 H31B 109.5 . . ?
C30 C31 H31C 109.5 . . ?
H31A C31 H31C 109.5 . . ?
H31B C31 H31C 109.5 . . ?
C33 C32 C39 120.36(11) . . ?
C33 C32 N6 120.40(11) . . ?
C39 C32 N6 119.19(11) . . ?
C35 C33 C32 118.73(12) . . ?
C35 C33 C34 120.25(12) . . ?
C32 C33 C34 121.01(11) . . ?
C33 C34 H34A 109.5 . . ?
C33 C34 H34B 109.5 . . ?
H34A C34 H34B 109.5 . . ?
C33 C34 H34C 109.5 . . ?
H34A C34 H34C 109.5 . . ?
H34B C34 H34C 109.5 . . ?
C36 C35 C33 121.92(13) . . ?
C36 C35 H35 119.0 . . ?
C33 C35 H35 119.0 . . ?
C35 C36 C38 118.22(12) . . ?
C35 C36 C37 120.77(14) . . ?
C38 C36 C37 120.93(13) . . ?
C36 C37 H37A 109.5 . . ?
C36 C37 H37B 109.5 . . ?
H37A C37 H37B 109.5 . . ?
C36 C37 H37C 109.5 . . ?
H37A C37 H37C 109.5 . . ?
H37B C37 H37C 109.5 . . ?
C36 C38 C39 121.70(12) . . ?
C36 C38 H38 119.2 . . ?
C39 C38 H38 119.2 . . ?
C38 C39 C32 119.03(12) . . ?
C38 C39 C40 120.47(12) . . ?
C32 C39 C40 120.48(12) . . ?
C39 C40 H40A 109.5 . . ?
C39 C40 H40B 109.5 . . ?
H40A C40 H40B 109.5 . . ?
C39 C40 H40C 109.5 . . ?
H40A C40 H40C 109.5 . . ?
H40B C40 H40C 109.5 . . ?
C42 C41 H41A 109.5 . . ?
C42 C41 H41B 109.5 . . ?
H41A C41 H41B 109.5 . . ?
C42 C41 H41C 109.5 . . ?
H41A C41 H41C 109.5 . . ?
H41B C41 H41C 109.5 . . ?
N6 C42 C43 124.35(11) . . ?
N6 C42 C41 119.45(11) . . ?
C43 C42 C41 116.19(11) . . ?
C42 C43 C44 129.25(12) . . ?
C42 C43 H43 115.4 . . ?
C44 C43 H43 115.4 . . ?
N5 C44 C43 124.15(11) . . ?
N5 C44 C45 119.69(11) . . ?
C43 C44 C45 116.15(11) . . ?
C44 C45 H45A 109.5 . . ?
C44 C45 H45B 109.5 . . ?
H45A C45 H45B 109.5 . . ?
C44 C45 H45C 109.5 . . ?
H45A C45 H45C 109.5 . . ?
H45B C45 H45C 109.5 . . ?
C53 C46 C47 120.44(11) . . ?
C53 C46 N5 120.65(11) . . ?
C47 C46 N5 118.87(11) . . ?
C49 C47 C46 118.60(12) . . ?
C49 C47 C48 120.95(12) . . ?
C46 C47 C48 120.44(12) . . ?
C47 C48 H48A 109.5 . . ?
C47 C48 H48B 109.5 . . ?
H48A C48 H48B 109.5 . . ?
C47 C48 H48C 109.5 . . ?
H48A C48 H48C 109.5 . . ?
H48B C48 H48C 109.5 . . ?
C50 C49 C47 122.17(12) . . ?
C50 C49 H49 118.9 . . ?
C47 C49 H49 118.9 . . ?
C49 C50 C52 118.01(12) . . ?
C49 C50 C51 121.36(14) . . ?
C52 C50 C51 120.63(14) . . ?
C50 C51 H51A 109.5 . . ?
C50 C51 H51B 109.5 . . ?
H51A C51 H51B 109.5 . . ?
C50 C51 H51C 109.5 . . ?
H51A C51 H51C 109.5 . . ?
H51B C51 H51C 109.5 . . ?
C50 C52 C53 121.99(13) . . ?
C50 C52 H52 119.0 . . ?
C53 C52 H52 119.0 . . ?
C52 C53 C46 118.77(12) . . ?
C52 C53 C54 120.35(12) . . ?
C46 C53 C54 120.87(12) . . ?
C53 C54 H54A 109.5 . . ?
C53 C54 H54B 109.5 . . ?
H54A C54 H54B 109.5 . . ?
C53 C54 H54C 109.5 . . ?
H54A C54 H54C 109.5 . . ?
H54B C54 H54C 109.5 . . ?

loop_
_geom_bond_atom_site_label_1
_geom_bond_atom_site_label_2
_geom_bond_distance
_geom_bond_site_symmetry_2
_geom_bond_publ_flag
Si1 C3 1.8667(15) . ?
Si1 C5 1.8712(14) . ?
Si1 C1 1.8712(13) . ?
Si1 C4 1.8717(15) . ?
Mg1 N2 2.0266(12) . ?
Mg1 N1 2.0324(12) . ?
Mg1 N4 2.0903(12) . ?
Mg1 N3 2.1113(12) . ?
Mg1 C2 2.5715(13) . ?
N1 C21 1.3279(17) . ?
N1 C23 1.4364(17) . ?
C1 N4 1.3130(16) . ?
C1 Mg2 2.1814(13) . ?
Si2 N3 1.7695(11) . ?
Si2 C7 1.8591(17) . ?
Si2 C6 1.8637(17) . ?
Si2 C8 1.8664(16) . ?
Mg2 N5 2.0441(11) . ?
Mg2 N6 2.0452(12) . ?
Mg2 C2 2.2137(13) . ?
Mg2 N4 2.6190(12) . ?
N2 C19 1.3400(16) . ?
N2 C9 1.4364(16) . ?
C2 N3 1.3088(16) . ?
C2 N4 1.4792(15) . ?
C3 H3A 0.9800 . ?
C3 H3B 0.9800 . ?
C3 H3C 0.9800 . ?
C4 H4A 0.9800 . ?
C4 H4B 0.9800 . ?
C4 H4C 0.9800 . ?
N5 C44 1.3291(16) . ?
N5 C46 1.4335(15) . ?
C5 H5A 0.9800 . ?
C5 H5B 0.9800 . ?
C5 H5C 0.9800 . ?
N6 C42 1.3325(16) . ?
N6 C32 1.4384(15) . ?
C6 H6A 0.9800 . ?
C6 H6B 0.9800 . ?
C6 H6C 0.9800 . ?
C7 H7A 0.9800 . ?
C7 H7B 0.9800 . ?
C7 H7C 0.9800 . ?
C8 H8A 0.9800 . ?
C8 H8B 0.9800 . ?
C8 H8C 0.9800 . ?
C9 C10 1.4021(17) . ?
C9 C16 1.4040(17) . ?
C10 C12 1.3948(18) . ?
C10 C11 1.5072(18) . ?
C11 H11A 0.9800 . ?
C11 H11B 0.9800 . ?
C11 H11C 0.9800 . ?
C12 C13 1.3912(19) . ?
C12 H12 0.9500 . ?
C13 C15 1.3949(18) . ?
C13 C14 1.5088(17) . ?
C14 H14A 0.9800 . ?
C14 H14B 0.9800 . ?
C14 H14C 0.9800 . ?
C15 C16 1.3957(17) . ?
C15 H15 0.9500 . ?
C16 C17 1.5097(17) . ?
C17 H17A 0.9800 . ?
C17 H17B 0.9800 . ?
C17 H17C 0.9800 . ?
C18 C19 1.5158(18) . ?
C18 H18A 0.9800 . ?
C18 H18B 0.9800 . ?
C18 H18C 0.9800 . ?
C19 C20 1.4064(18) . ?
C20 C21 1.4079(19) . ?
C20 H20 0.9500 . ?
C21 C22 1.5138(18) . ?
C22 H22A 0.9800 . ?
C22 H22B 0.9800 . ?
C22 H22C 0.9800 . ?
C23 C30 1.4028(18) . ?
C23 C24 1.4041(18) . ?
C24 C26 1.394(2) . ?
C24 C25 1.5088(19) . ?
C25 H25A 0.9800 . ?
C25 H25B 0.9800 . ?
C25 H25C 0.9800 . ?
C26 C27 1.389(2) . ?
C26 H26 0.9500 . ?
C27 C29 1.393(2) . ?
C27 C28 1.513(2) . ?
C28 H28A 0.9800 . ?
C28 H28B 0.9800 . ?
C28 H28C 0.9800 . ?
C29 C30 1.391(2) . ?
C29 H29 0.9500 . ?
C30 C31 1.5084(19) . ?
C31 H31A 0.9800 . ?
C31 H31B 0.9800 . ?
C31 H31C 0.9800 . ?
C32 C33 1.4029(18) . ?
C32 C39 1.4031(18) . ?
C33 C35 1.3997(17) . ?
C33 C34 1.5089(19) . ?
C34 H34A 0.9800 . ?
C34 H34B 0.9800 . ?
C34 H34C 0.9800 . ?
C35 C36 1.390(2) . ?
C35 H35 0.9500 . ?
C36 C38 1.394(2) . ?
C36 C37 1.5127(18) . ?
C37 H37A 0.9800 . ?
C37 H37B 0.9800 . ?
C37 H37C 0.9800 . ?
C38 C39 1.3956(18) . ?
C38 H38 0.9500 . ?
C39 C40 1.5074(19) . ?
C40 H40A 0.9800 . ?
C40 H40B 0.9800 . ?
C40 H40C 0.9800 . ?
C41 C42 1.5163(17) . ?
C41 H41A 0.9800 . ?
C41 H41B 0.9800 . ?
C41 H41C 0.9800 . ?
C42 C43 1.4064(17) . ?
C43 C44 1.4070(18) . ?
C43 H43 0.9500 . ?
C44 C45 1.5145(17) . ?
C45 H45A 0.9800 . ?
C45 H45B 0.9800 . ?
C45 H45C 0.9800 . ?
C46 C53 1.4009(18) . ?
C46 C47 1.4022(17) . ?
C47 C49 1.3977(19) . ?
C47 C48 1.5061(19) . ?
C48 H48A 0.9800 . ?
C48 H48B 0.9800 . ?
C48 H48C 0.9800 . ?
C49 C50 1.387(2) . ?
C49 H49 0.9500 . ?
C50 C52 1.389(2) . ?
C50 C51 1.5125(19) . ?
C51 H51A 0.9800 . ?
C51 H51B 0.9800 . ?
C51 H51C 0.9800 . ?
C52 C53 1.3975(18) . ?
C52 H52 0.9500 . ?
C53 C54 1.5034(18) . ?
C54 H54A 0.9800 . ?
C54 H54B 0.9800 . ?
C54 H54C 0.9800 . ?
